data_4111158
loop_
_publ_author_name
'Eugene Y. Cheung'
'Kenneth D.M. Harris'
'Ting Kang'
'John R. Scheffer'
'James Trotter'

_publ_contact_author_address
;
School of Chemistry
Cardiff University
Main Building, Park Place
Cardiff CF10 3AT, UK
;
_publ_contact_author_email harriskdm@cardiff.ac.uk
_publ_contact_author_fax 44(0)2920874030
_publ_contact_author_name
;
Prof Kenneth DM Harris
;
_publ_contact_author_phone 44(0)2920870133
_publ_section_title
;
 Structure-Reactivity Correlations for Solid-State Enantioselective
 Photochemical Reactions Established Directly from Powder X-ray
 Diffraction
;
_journal_name_full 'Journal of the American Chemical Society'
_journal_page_first 15554
_journal_page_last 15555
_journal_paper_doi 10.1021/ja063706n
_journal_volume 128
_journal_year 2006
_chemical_formula_sum 'C26 H33 N O3'
_chemical_formula_weight 407.55
_space_group_IT_number 4
_symmetry_cell_setting monoclinic
_symmetry_space_group_name_Hall 'P 2yb'
_symmetry_space_group_name_H-M 'P 1 21 1'
_audit_creation_method 'from EXP file using GSAS2CIF'
_cell_angle_alpha 90.0
_cell_angle_beta 91.697(4)
_cell_angle_gamma 90.0
_cell_formula_units_Z 4
_cell_length_a 14.1919(8)
_cell_length_b 6.4486(4)
_cell_length_c 24.4322(15)
_cell_volume 2235.0(2)
_computing_publication_material 'GSAS (Von Dreele,2000)'
_computing_structure_refinement 'GSAS (Von Dreele, 2000)'
_computing_structure_solution 'EAGER (Harris, 2002)'
_diffrn_ambient_temperature 298
_diffrn_detector Braun
_diffrn_detector_type PSD
_diffrn_measurement_device_type 'Siemens D5000'
_diffrn_radiation_polarisn_ratio 0.5
_diffrn_radiation_probe x-ray
_diffrn_radiation_wavelength 1.54056
_diffrn_source 'Siemens X-ray tube'
_exptl_crystal_density_diffrn 1.24
_exptl_crystal_F_000 880
_pd_meas_2theta_range_inc 0.01941
_pd_meas_2theta_range_max 65.03513
_pd_meas_2theta_range_min 5.0
_pd_meas_scan_method step
_pd_proc_2theta_range_inc 0.01941
_pd_proc_2theta_range_max 65.05219
_pd_proc_2theta_range_min 5.01705
_pd_proc_ls_prof_R_factor 0.0323
_pd_proc_ls_prof_wR_expected 0.0082
_pd_proc_ls_prof_wR_factor 0.0431
_pd_spec_mount_mode transmission
_pd_spec_shape irregular
_refine_ls_goodness_of_fit_all 5.15
_refine_ls_matrix_type full
_refine_ls_number_parameters 187
_refine_ls_number_restraints 384
_refine_ls_R_Fsqd_factor 0.33914
_refine_ls_shift/su_max 0.02
_refine_ls_shift/su_mean 0.00
_reflns_d_resolution_high 1.433
_reflns_d_resolution_low 14.186
_reflns_limit_h_max 10
_reflns_limit_h_min 0
_reflns_limit_k_max 4
_reflns_limit_k_min 0
_reflns_limit_l_max 17
_reflns_limit_l_min -17
_reflns_number_total 927
_cod_data_source_file ja063706nsi20061031_030536.cif
_cod_data_source_block 1c
_cod_original_cell_volume 2235.0(4)
_cod_original_sg_symbol_H-M 'P 21'
_cod_database_code 4111158

loop_
_symmetry_equiv_pos_site_id
_symmetry_equiv_pos_as_xyz
1 +x,+y,+z
2 -x,+y+1/2,-z

loop_
_atom_site_type_symbol
_atom_site_label
_atom_site_fract_x
_atom_site_fract_y
_atom_site_fract_z
_atom_site_occupancy
_atom_site_thermal_displace_type
_atom_site_U_iso_or_equiv
_atom_site_symmetry_multiplicity
O O1 0.4218(28) 0.9426(27) 0.4364(7) 1.0 Uiso 0.05 2
C C2 0.4141(13) 1.0613(20) 0.3961(5) 1.0 Uiso 0.05 2
O O3 0.4120(28) 1.2493(29) 0.4039(6) 1.0 Uiso 0.05 2
C C4 0.3984(18) 0.9783(17) 0.34172(27) 1.0 Uiso 0.05 2
C C5 0.3779(12) 0.7668(9) 0.33416(24) 1.0 Uiso 0.05 2
C C6 0.3524(12) 0.6911(14) 0.28230(13) 1.0 Uiso 0.05 2
C C7 0.3579(8) 0.8206(12) 0.23554(25) 1.0 Uiso 0.05 2
C C8 0.3833(12) 1.0275(8) 0.24279(23) 1.0 Uiso 0.05 2
C C9 0.3978(18) 1.1097(13) 0.29584(11) 1.0 Uiso 0.05 2
C C10 0.3493(4) 0.7341(9) 0.17823(35) 1.0 Uiso 0.05 2
O O11 0.3693(30) 0.5566(30) 0.1729(5) 1.0 Uiso 0.05 2
C C12 0.31159(18) 0.85388(35) 0.12979(10) 1.0 Uiso 0.05 2
C C13 0.38868(10) 0.99749(22) 0.10640(8) 1.0 Uiso 0.05 2
C C14 0.47135(10) 0.87392(24) 0.08358(7) 1.0 Uiso 0.05 2
C C15 0.43811(11) 0.71684(23) 0.03995(6) 1.0 Uiso 0.05 2
C C16 0.35876(10) 0.57790(21) 0.06042(7) 1.0 Uiso 0.05 2
C C17 0.27756(12) 0.71181(27) 0.08125(8) 1.0 Uiso 0.05 2
C C18 0.18899(10) 0.58138(22) 0.09324(7) 1.0 Uiso 0.05 2
C C19 0.10880(10) 0.71987(24) 0.11318(6) 1.0 Uiso 0.05 2
C C20 0.14081(10) 0.85645(24) 0.16129(6) 1.0 Uiso 0.05 2
C C21 0.22660(10) 0.98783(22) 0.14693(8) 1.0 Uiso 0.05 2
O O22 0.0552(30) 0.6893(30) 0.5547(7) 1.0 Uiso 0.05 2
C C23 0.0640(25) 0.5626(22) 0.5940(5) 1.0 Uiso 0.05 2
O O24 0.0578(32) 0.3730(30) 0.5843(6) 1.0 Uiso 0.05 2
C C25 0.0812(18) 0.6388(17) 0.65120(28) 1.0 Uiso 0.05 2
C C26 0.1058(14) 0.8456(10) 0.66110(28) 1.0 Uiso 0.05 2
C C27 0.1403(13) 0.9079(16) 0.71272(20) 1.0 Uiso 0.05 2
C C28 0.1366(9) 0.7699(13) 0.75862(26) 1.0 Uiso 0.05 2
C C29 0.1059(22) 0.5676(16) 0.74977(27) 1.0 Uiso 0.05 2
C C30 0.0805(11) 0.4981(13) 0.69639(15) 1.0 Uiso 0.05 2
C C31 0.1534(4) 0.8453(10) 0.81679(34) 1.0 Uiso 0.05 2
O O32 0.1364(26) 1.0219(26) 0.8251(4) 1.0 Uiso 0.05 2
C C33 0.17987(18) 0.70709(34) 0.86377(10) 1.0 Uiso 0.05 2
C C34 0.25805(10) 0.54850(22) 0.84780(8) 1.0 Uiso 0.05 2
C C35 0.35197(10) 0.65604(25) 0.83508(6) 1.0 Uiso 0.05 2
C C36 0.38745(10) 0.79154(24) 0.88257(6) 1.0 Uiso 0.05 2
C C37 0.31187(10) 0.94530(22) 0.90063(7) 1.0 Uiso 0.05 2
C C38 0.22079(12) 0.82834(28) 0.91459(8) 1.0 Uiso 0.05 2
C C39 0.14885(10) 0.96960(22) 0.94224(7) 1.0 Uiso 0.05 2
C C40 0.05984(10) 0.84758(25) 0.95654(6) 1.0 Uiso 0.05 2
C C41 0.01838(10) 0.72911(24) 0.90685(6) 1.0 Uiso 0.05 2
C C42 0.09192(10) 0.58722(22) 0.88185(8) 1.0 Uiso 0.05 2
C C43 0.3941(14) -0.0285(14) 0.66845(11) 1.0 Uiso 0.05 2
C C44 0.3945(23) 0.0207(22) 0.72211(17) 1.0 Uiso 0.05 2
C C45 0.3633(24) 0.2063(21) 0.73902(24) 1.0 Uiso 0.05 2
C C46 0.3303(20) 0.3416(23) 0.70291(13) 1.0 Uiso 0.05 2
C C47 0.3343(14) 0.3048(14) 0.64647(17) 1.0 Uiso 0.05 2
C C48 0.36174(31) 0.1066(6) 0.62953(23) 1.0 Uiso 0.05 2
C C49 0.35796(14) 0.04735(33) 0.56943(6) 1.0 Uiso 0.05 2
N N50 0.45598(8) -0.00368(22) 0.54983(6) 1.0 Uiso 0.05 2
C C51 0.32198(10) 0.21051(19) 0.53638(5) 1.0 Uiso 0.05 2
C C52 0.0780(13) 0.5762(22) 0.34393(18) 1.0 Uiso 0.05 2
C C53 0.0700(10) 0.5196(15) 0.29035(23) 1.0 Uiso 0.05 2
C C54 0.1086(16) 0.3412(23) 0.2726(4) 1.0 Uiso 0.05 2
C C55 0.1651(17) 0.2322(28) 0.30594(28) 1.0 Uiso 0.05 2
C C56 0.1805(13) 0.2892(24) 0.36128(31) 1.0 Uiso 0.05 2
C C57 0.13046(28) 0.4627(6) 0.38094(24) 1.0 Uiso 0.05 2
C C58 0.13298(13) 0.51573(34) 0.44108(6) 1.0 Uiso 0.05 2
N N59 0.03367(8) 0.52958(22) 0.46268(6) 1.0 Uiso 0.05 2
C C60 0.17739(10) 0.70989(19) 0.45127(6) 1.0 Uiso 0.05 2
H H61 0.3605 1.08357 0.07722 1.0 Uiso 0.06 2
H H62 0.41253 1.09029 0.13547 1.0 Uiso 0.06 2
H H63 0.5163 0.9701 0.06752 1.0 Uiso 0.06 2
H H64 0.50411 0.80016 0.11363 1.0 Uiso 0.06 2
H H65 0.41567 0.79155 0.00715 1.0 Uiso 0.06 2
H H66 0.49149 0.63004 0.02973 1.0 Uiso 0.06 2
H H67 0.3832 0.48887 0.09009 1.0 Uiso 0.06 2
H H68 0.3354 0.48849 0.03053 1.0 Uiso 0.06 2
H H69 0.25933 0.80508 0.05109 1.0 Uiso 0.06 2
H H70 0.16795 0.50834 0.05986 1.0 Uiso 0.06 2
H H71 0.20482 0.47735 0.12123 1.0 Uiso 0.06 2
H H72 0.08599 0.80815 0.08292 1.0 Uiso 0.06 2
H H73 0.05629 0.63231 0.12432 1.0 Uiso 0.06 2
H H74 0.15691 0.76872 0.19295 1.0 Uiso 0.06 2
H H75 0.08897 0.94798 0.17134 1.0 Uiso 0.06 2
H H76 0.24547 1.07262 0.17872 1.0 Uiso 0.06 2
H H77 0.20897 1.08211 0.11687 1.0 Uiso 0.06 2
H H78 0.10514 0.94477 0.63061 1.0 Uiso 0.06 2
H H79 0.16985 1.04578 0.71725 1.0 Uiso 0.06 2
H H80 0.101 0.47439 0.78037 1.0 Uiso 0.06 2
H H81 0.05517 0.35883 0.69117 1.0 Uiso 0.06 2
H H82 0.26857 0.45038 0.87797 1.0 Uiso 0.06 2
H H83 0.23609 0.46948 0.81558 1.0 Uiso 0.06 2
H H84 0.39946 0.55049 0.8274 1.0 Uiso 0.06 2
H H85 0.3432 0.742 0.80224 1.0 Uiso 0.06 2
H H86 0.44325 0.86855 0.87144 1.0 Uiso 0.06 2
H H87 0.40615 0.70289 0.91361 1.0 Uiso 0.06 2
H H88 0.29838 1.04503 0.87119 1.0 Uiso 0.06 2
H H89 0.33525 1.02231 0.93286 1.0 Uiso 0.06 2
H H90 0.23934 0.72325 0.94182 1.0 Uiso 0.06 2
H H91 0.17745 1.02889 0.97574 1.0 Uiso 0.06 2
H H92 0.13154 1.08415 0.91758 1.0 Uiso 0.06 2
H H93 0.07546 0.74889 0.98594 1.0 Uiso 0.06 2
H H94 0.01239 0.94383 0.97003 1.0 Uiso 0.06 2
H H95 -0.03542 0.64588 0.91821 1.0 Uiso 0.06 2
H H96 -0.00452 0.82853 0.87917 1.0 Uiso 0.06 2
H H97 0.06333 0.51564 0.85003 1.0 Uiso 0.06 2
H H98 0.1112 0.48164 0.90873 1.0 Uiso 0.06 2
H H99 0.4141 -0.16898 0.65739 1.0 Uiso 0.06 2
H H100 0.41756 -0.08173 0.74949 1.0 Uiso 0.06 2
H H101 0.36443 0.24037 0.77852 1.0 Uiso 0.06 2
H H102 0.30294 0.47339 0.71593 1.0 Uiso 0.06 2
H H103 0.31446 0.41186 0.61958 1.0 Uiso 0.06 2
H H104 0.31731 -0.07485 0.56441 1.0 Uiso 0.06 2
H H105 0.37529 0.67413 0.36625 1.0 Uiso 0.06 2
H H106 0.48301 -0.11691 0.572 1.0 Uiso 0.06 2
H H107 0.49628 0.11914 0.55354 1.0 Uiso 0.06 2
H H108 0.45187 -0.04635 0.51133 1.0 Uiso 0.06 2
H H109 0.3205 0.16729 0.4979 1.0 Uiso 0.06 2
H H110 0.36242 0.33267 0.54096 1.0 Uiso 0.06 2
H H111 0.25787 0.24469 0.54732 1.0 Uiso 0.06 2
H H112 0.04249 0.69701 0.35668 1.0 Uiso 0.06 2
H H113 0.02974 0.60208 0.265 1.0 Uiso 0.06 2
H H114 0.09777 0.29634 0.23437 1.0 Uiso 0.06 2
H H115 0.1997 0.11346 0.29125 1.0 Uiso 0.06 2
H H116 0.22591 0.21428 0.38497 1.0 Uiso 0.06 2
H H117 0.16786 0.40744 0.46124 1.0 Uiso 0.06 2
H H118 0.00093 0.39763 0.45629 1.0 Uiso 0.06 2
H H119 -0.00086 0.64111 0.44362 1.0 Uiso 0.06 2
H H120 0.03696 0.55901 0.50205 1.0 Uiso 0.06 2
H H121 0.32772 0.54751 0.2783 1.0 Uiso 0.06 2
H H122 0.17791 0.73938 0.49064 1.0 Uiso 0.06 2
H H123 0.14262 0.8192 0.43149 1.0 Uiso 0.06 2
H H124 0.24233 0.70503 0.43874 1.0 Uiso 0.06 2
H H125 0.38483 1.11884 0.21133 1.0 Uiso 0.06 2
H H126 0.41211 1.25686 0.3005 1.0 Uiso 0.06 2

loop_
_atom_type_symbol
_atom_type_number_in_cell
_atom_type_scat_dispersion_real
_atom_type_scat_dispersion_imag
_atom_type_scat_Cromer_Mann_a1
_atom_type_scat_Cromer_Mann_a2
_atom_type_scat_Cromer_Mann_a3
_atom_type_scat_Cromer_Mann_a4
_atom_type_scat_Cromer_Mann_b1
_atom_type_scat_Cromer_Mann_b2
_atom_type_scat_Cromer_Mann_b3
_atom_type_scat_Cromer_Mann_b4
_atom_type_scat_Cromer_Mann_c
_atom_type_scat_source
O 12.0 0.047 0.032 3.04850 13.2771 2.28680 5.70110 1.54630 0.32390 0.86700 32.9089 0.25080 International_Tables_Vol_C
C 104.0 0.017 0.009 2.31000 20.8439 1.02000 10.2075 1.58860 0.56870 0.86500 51.6512 0.21560 International_Tables_Vol_C
N 4.0 0.029 0.018 12.2126 0.00570 3.13220 9.89330 2.01250 28.9975 1.16630 0.58260 -11.529 International_Tables_Vol_C
H 132.0 0.000 0.000 0.49300 10.5109 0.32291 26.1257 0.14019 3.14236 0.04081 57.7997 0.00304 International_Tables_Vol_C

loop_
_geom_angle_atom_site_label_1
_geom_angle_atom_site_label_2
_geom_angle_atom_site_label_3
_geom_angle
_geom_angle_site_symmetry_1
_geom_angle_site_symmetry_3
_geom_angle_publ_flag
O1 C2 O3 119.01(14) 1_555 1_555 n
O1 C2 C4 120.34(17) 1_555 1_555 n
O3 C2 C4 120.36(20) 1_555 1_555 n
C2 C4 C5 120.46(13) 1_555 1_555 n
C2 C4 C9 120.50(14) 1_555 1_555 n
C5 C4 C9 118.94(17) 1_555 1_555 n
C4 C5 C6 120.39(17) 1_555 1_555 n
C4 C5 H105 119.69(13) 1_555 1_555 n
C6 C5 H105 119.63(15) 1_555 1_555 n
C5 C6 C7 120.42(11) 1_555 1_555 n
C5 C6 H121 119.76(12) 1_555 1_555 n
C7 C6 H121 119.77(17) 1_555 1_555 n
C6 C7 C8 118.79(14) 1_555 1_555 n
C6 C7 C10 121.66(13) 1_555 1_555 n
C8 C7 C10 119.07(14) 1_555 1_555 n
C7 C8 C9 120.51(13) 1_555 1_555 n
C7 C8 H125 119.59(18) 1_555 1_555 n
C9 C8 H125 119.62(14) 1_555 1_555 n
C4 C9 C8 120.26(14) 1_555 1_555 n
C4 C9 H126 119.79(22) 1_555 1_555 n
C8 C9 H126 119.80(13) 1_555 1_555 n
C7 C10 O11 116.38(14) 1_555 1_555 n
C7 C10 C12 124.03(14) 1_555 1_555 n
O11 C10 C12 119.46(20) 1_555 1_555 n
C10 C12 C13 111.02(13) 1_555 1_555 n
C10 C12 C17 113.07(13) 1_555 1_555 n
C10 C12 C21 109.63(13) 1_555 1_555 n
C13 C12 C17 105.96(10) 1_555 1_555 n
C13 C12 C21 109.19(11) 1_555 1_555 n
C17 C12 C21 107.81(11) 1_555 1_555 n
C12 C13 C14 112.18(9) 1_555 1_555 n
C12 C13 H61 109.17(11) 1_555 1_555 n
C12 C13 H62 109.18(11) 1_555 1_555 n
C14 C13 H61 109.23(12) 1_555 1_555 n
C14 C13 H62 109.16(11) 1_555 1_555 n
H61 C13 H62 107.81(13) 1_555 1_555 n
C13 C14 C15 111.84(9) 1_555 1_555 n
C13 C14 H63 109.28(11) 1_555 1_555 n
C13 C14 H64 109.26(11) 1_555 1_555 n
C15 C14 H63 109.27(11) 1_555 1_555 n
C15 C14 H64 109.22(11) 1_555 1_555 n
H63 C14 H64 107.89(13) 1_555 1_555 n
C14 C15 C16 111.88(9) 1_555 1_555 n
C14 C15 H65 109.23(11) 1_555 1_555 n
C14 C15 H66 109.25(11) 1_555 1_555 n
C16 C15 H65 109.25(11) 1_555 1_555 n
C16 C15 H66 109.26(11) 1_555 1_555 n
H65 C15 H66 107.90(13) 1_555 1_555 n
C15 C16 C17 110.13(9) 1_555 1_555 n
C15 C16 H67 109.63(11) 1_555 1_555 n
C15 C16 H68 109.63(11) 1_555 1_555 n
C17 C16 H67 109.65(11) 1_555 1_555 n
C17 C16 H68 109.66(11) 1_555 1_555 n
H67 C16 H68 108.11(13) 1_555 1_555 n
C12 C17 C16 111.24(10) 1_555 1_555 n
C12 C17 C18 114.15(10) 1_555 1_555 n
C12 C17 H69 106.22(12) 1_555 1_555 n
C16 C17 C18 112.21(9) 1_555 1_555 n
C16 C17 H69 106.23(12) 1_555 1_555 n
C18 C17 H69 106.14(12) 1_555 1_555 n
C17 C18 C19 110.94(9) 1_555 1_555 n
C17 C18 H70 109.43(11) 1_555 1_555 n
C17 C18 H71 109.49(11) 1_555 1_555 n
C19 C18 H70 109.42(11) 1_555 1_555 n
C19 C18 H71 109.46(11) 1_555 1_555 n
H70 C18 H71 108.04(13) 1_555 1_555 n
C18 C19 C20 111.90(9) 1_555 1_555 n
C18 C19 H72 109.23(11) 1_555 1_555 n
C18 C19 H73 109.24(11) 1_555 1_555 n
C20 C19 H72 109.24(11) 1_555 1_555 n
C20 C19 H73 109.26(11) 1_555 1_555 n
H72 C19 H73 107.89(13) 1_555 1_555 n
C19 C20 C21 111.27(9) 1_555 1_555 n
C19 C20 H74 109.38(11) 1_555 1_555 n
C19 C20 H75 109.38(11) 1_555 1_555 n
C21 C20 H74 109.37(11) 1_555 1_555 n
C21 C20 H75 109.38(11) 1_555 1_555 n
H74 C20 H75 108.00(13) 1_555 1_555 n
C12 C21 C20 112.54(9) 1_555 1_555 n
C12 C21 H76 109.15(11) 1_555 1_555 n
C12 C21 H77 109.05(11) 1_555 1_555 n
C20 C21 H76 109.09(11) 1_555 1_555 n
C20 C21 H77 109.12(12) 1_555 1_555 n
H76 C21 H77 107.78(13) 1_555 1_555 n
C23 O22 H118 135.8(27) 1_555 2_556 n
C23 O22 H120 106.8(9) 1_555 1_555 n
H118 O22 H120 104.3(14) 2_556 1_555 n
O22 C23 O24 119.03(25) 1_555 1_555 n
O22 C23 C25 120.44(15) 1_555 1_555 n
O24 C23 C25 120.53(20) 1_555 1_555 n
C23 C25 C26 120.58(13) 1_555 1_555 n
C23 C25 C30 120.57(15) 1_555 1_555 n
C26 C25 C30 118.65(17) 1_555 1_555 n
C25 C26 C27 120.60(18) 1_555 1_555 n
C25 C26 H78 119.56(13) 1_555 1_555 n
C27 C26 H78 119.54(16) 1_555 1_555 n
C26 C27 C28 120.50(12) 1_555 1_555 n
C26 C27 H79 119.70(12) 1_555 1_555 n
C28 C27 H79 119.75(18) 1_555 1_555 n
C27 C28 C29 118.65(16) 1_555 1_555 n
C27 C28 C31 121.76(13) 1_555 1_555 n
C29 C28 C31 119.16(13) 1_555 1_555 n
C28 C29 C30 120.68(15) 1_555 1_555 n
C28 C29 H80 119.64(15) 1_555 1_555 n
C30 C29 H80 119.67(14) 1_555 1_555 n
C25 C30 C29 120.22(15) 1_555 1_555 n
C25 C30 H81 119.68(18) 1_555 1_555 n
C29 C30 H81 119.68(13) 1_555 1_555 n
C28 C31 O32 116.30(20) 1_555 1_555 n
C28 C31 C33 124.00(13) 1_555 1_555 n
O32 C31 C33 119.38(13) 1_555 1_555 n
C31 C33 C34 111.23(13) 1_555 1_555 n
C31 C33 C38 113.01(13) 1_555 1_555 n
C31 C33 C42 109.40(13) 1_555 1_555 n
C34 C33 C38 105.96(11) 1_555 1_555 n
C34 C33 C42 109.20(11) 1_555 1_555 n
C38 C33 C42 107.90(10) 1_555 1_555 n
C33 C34 C35 112.29(9) 1_555 1_555 n
C33 C34 H82 109.11(11) 1_555 1_555 n
C33 C34 H83 109.18(11) 1_555 1_555 n
C35 C34 H82 109.19(12) 1_555 1_555 n
C35 C34 H83 109.14(11) 1_555 1_555 n
H82 C34 H83 107.83(13) 1_555 1_555 n
C34 C35 C36 111.84(9) 1_555 1_555 n
C34 C35 H84 109.25(11) 1_555 1_555 n
C34 C35 H85 109.24(11) 1_555 1_555 n
C36 C35 H84 109.27(11) 1_555 1_555 n
C36 C35 H85 109.25(11) 1_555 1_555 n
H84 C35 H85 107.90(13) 1_555 1_555 n
C35 C36 C37 111.77(9) 1_555 1_555 n
C35 C36 H86 109.29(11) 1_555 1_555 n
C35 C36 H87 109.27(11) 1_555 1_555 n
C37 C36 H86 109.25(11) 1_555 1_555 n
C37 C36 H87 109.25(11) 1_555 1_555 n
H86 C36 H87 107.92(13) 1_555 1_555 n
C36 C37 C38 110.17(9) 1_555 1_555 n
C36 C37 H88 109.63(11) 1_555 1_555 n
C36 C37 H89 109.59(11) 1_555 1_555 n
C38 C37 H88 109.66(11) 1_555 1_555 n
C38 C37 H89 109.62(11) 1_555 1_555 n
H88 C37 H89 108.15(13) 1_555 1_555 n
C33 C38 C37 111.25(10) 1_555 1_555 n
C33 C38 C39 114.12(10) 1_555 1_555 n
C33 C38 H90 106.21(12) 1_555 1_555 n
C37 C38 C39 112.24(9) 1_555 1_555 n
C37 C38 H90 106.14(12) 1_555 1_555 n
C39 C38 H90 106.24(12) 1_555 1_555 n
C38 C39 C40 110.92(9) 1_555 1_555 n
C38 C39 H91 109.48(11) 1_555 1_555 n
C38 C39 H92 109.49(11) 1_555 1_555 n
C40 C39 H91 109.44(11) 1_555 1_555 n
C40 C39 H92 109.45(11) 1_555 1_555 n
H91 C39 H92 108.02(13) 1_555 1_555 n
C39 C40 C41 111.90(9) 1_555 1_555 n
C39 C40 H93 109.24(11) 1_555 1_555 n
C39 C40 H94 109.25(11) 1_555 1_555 n
C41 C40 H93 109.22(11) 1_555 1_555 n
C41 C40 H94 109.25(11) 1_555 1_555 n
H93 C40 H94 107.89(13) 1_555 1_555 n
C40 C41 C42 111.30(9) 1_555 1_555 n
C40 C41 H95 109.38(11) 1_555 1_555 n
C40 C41 H96 109.35(11) 1_555 1_555 n
C42 C41 H95 109.40(11) 1_555 1_555 n
C42 C41 H96 109.39(11) 1_555 1_555 n
H95 C41 H96 107.96(13) 1_555 1_555 n
C33 C42 C41 112.45(9) 1_555 1_555 n
C33 C42 H97 109.12(11) 1_555 1_555 n
C33 C42 H98 109.13(11) 1_555 1_555 n
C41 C42 H97 109.08(11) 1_555 1_555 n
C41 C42 H98 109.18(12) 1_555 1_555 n
H97 C42 H98 107.76(13) 1_555 1_555 n
C44 C43 C48 121.38(13) 1_555 1_555 n
C44 C43 H99 119.22(13) 1_555 1_555 n
C48 C43 H99 119.29(19) 1_555 1_555 n
C43 C44 C45 121.06(17) 1_555 1_555 n
C43 C44 H100 119.47(14) 1_555 1_555 n
C45 C44 H100 119.47(19) 1_555 1_555 n
C44 C45 C46 119.83(23) 1_555 1_555 n
C44 C45 H101 120.08(16) 1_555 1_555 n
C46 C45 H101 120.08(14) 1_555 1_555 n
C45 C46 C47 121.50(12) 1_555 1_555 n
C45 C46 H102 119.22(18) 1_555 1_555 n
C47 C46 H102 119.27(15) 1_555 1_555 n
C46 C47 C48 117.68(13) 1_555 1_555 n
C46 C47 H103 121.08(12) 1_555 1_555 n
C48 C47 H103 121.11(18) 1_555 1_555 n
C43 C48 C47 117.94(14) 1_555 1_555 n
C43 C48 C49 121.16(11) 1_555 1_555 n
C47 C48 C49 120.88(12) 1_555 1_555 n
C48 C49 N50 110.67(13) 1_555 1_555 n
C48 C49 C51 111.58(10) 1_555 1_555 n
C48 C49 H104 109.08(13) 1_555 1_555 n
N50 C49 C51 107.44(10) 1_555 1_555 n
N50 C49 H104 109.05(12) 1_555 1_555 n
C51 C49 H104 108.98(13) 1_555 1_555 n
C49 N50 H106 109.49(10) 1_555 1_555 n
C49 N50 H107 109.45(10) 1_555 1_555 n
C49 N50 H108 109.52(10) 1_555 1_555 n
H106 N50 H107 109.46(12) 1_555 1_555 n
H106 N50 H108 109.42(13) 1_555 1_555 n
H107 N50 H108 109.50(13) 1_555 1_555 n
C49 C51 H109 109.49(10) 1_555 1_555 n
C49 C51 H110 109.46(10) 1_555 1_555 n
C49 C51 H111 109.51(10) 1_555 1_555 n
H109 C51 H110 109.53(13) 1_555 1_555 n
H109 C51 H111 109.37(13) 1_555 1_555 n
H110 C51 H111 109.47(12) 1_555 1_555 n
C53 C52 C57 121.44(14) 1_555 1_555 n
C53 C52 H112 119.20(17) 1_555 1_555 n
C57 C52 H112 119.27(12) 1_555 1_555 n
C52 C53 C54 120.93(13) 1_555 1_555 n
C52 C53 H113 119.37(13) 1_555 1_555 n
C54 C53 H113 119.37(17) 1_555 1_555 n
C53 C54 C55 119.81(20) 1_555 1_555 n
C53 C54 H114 120.07(12) 1_555 1_555 n
C55 C54 H114 120.03(13) 1_555 1_555 n
C54 C55 C56 121.54(14) 1_555 1_555 n
C54 C55 H115 119.17(12) 1_555 1_555 n
C56 C55 H115 119.21(19) 1_555 1_555 n
C55 C56 C57 117.76(12) 1_555 1_555 n
C55 C56 H116 121.11(13) 1_555 1_555 n
C57 C56 H116 121.10(19) 1_555 1_555 n
C52 C57 C56 117.86(12) 1_555 1_555 n
C52 C57 C58 121.34(11) 1_555 1_555 n
C56 C57 C58 120.77(11) 1_555 1_555 n
C57 C58 N59 110.82(12) 1_555 1_555 n
C57 C58 C60 111.60(13) 1_555 1_555 n
C57 C58 H117 108.98(12) 1_555 1_555 n
N59 C58 C60 107.35(10) 1_555 1_555 n
N59 C58 H117 109.07(12) 1_555 1_555 n
C60 C58 H117 108.97(13) 1_555 1_555 n
C58 N59 H118 109.47(10) 1_555 1_555 n
C58 N59 H119 109.48(10) 1_555 1_555 n
C58 N59 H120 109.50(10) 1_555 1_555 n
H118 N59 H119 109.48(12) 1_555 1_555 n
H118 N59 H120 109.46(13) 1_555 1_555 n
H119 N59 H120 109.43(13) 1_555 1_555 n
C58 C60 H122 109.47(10) 1_555 1_555 n
C58 C60 H123 109.48(10) 1_555 1_555 n
C58 C60 H124 109.49(10) 1_555 1_555 n
H122 C60 H123 109.47(13) 1_555 1_555 n
H122 C60 H124 109.43(13) 1_555 1_555 n
H123 C60 H124 109.49(12) 1_555 1_555 n
O22 H118 N59 177.9(13) 2_546 1_555 n
O22 H120 N59 157.0(9) 1_555 1_555 n

loop_
_geom_bond_atom_site_label_1
_geom_bond_atom_site_label_2
_geom_bond_distance
_geom_bond_site_symmetry_2
_geom_bond_publ_flag
O1 C2 1.249(14) 1_555 n
O1 O3 2.134(18) 1_555 n
O1 H108 1.870(17) 1_565 n
C2 O1 1.249(14) 1_555 n
C2 O3 1.228(15) 1_555 n
C2 C4 1.443(13) 1_555 n
O3 O1 2.134(18) 1_555 n
O3 C2 1.228(15) 1_555 n
O3 H106 1.805(33) 2_666 n
C4 C2 1.443(13) 1_555 n
C4 C5 1.405(9) 1_555 n
C4 C9 1.405(9) 1_555 n
C4 H105 2.080(10) 1_555 n
C4 H126 2.071(10) 1_555 n
C5 C4 1.405(9) 1_555 n
C5 C6 1.395(6) 1_555 n
C5 H105 0.988(7) 1_555 n
C5 H121 2.0765(31) 1_555 n
C6 C5 1.395(6) 1_555 n
C6 C7 1.419(7) 1_555 n
C6 H105 2.0700(24) 1_555 n
C6 H121 0.994(6) 1_555 n
C7 C6 1.419(7) 1_555 n
C7 C8 1.392(7) 1_555 n
C7 C10 1.509(8) 1_555 n
C7 H121 2.098(7) 1_555 n
C7 H125 2.052(7) 1_555 n
C8 C7 1.392(7) 1_555 n
C8 C9 1.410(6) 1_555 n
C8 H125 0.969(7) 1_555 n
C8 H126 2.0759(24) 1_555 n
C9 C4 1.405(9) 1_555 n
C9 C8 1.410(6) 1_555 n
C9 H125 2.0683(26) 1_555 n
C9 H126 0.976(7) 1_555 n
C10 C7 1.509(8) 1_555 n
C10 O11 1.188(14) 1_555 n
C10 C12 1.499(10) 1_555 n
O11 C10 1.188(14) 1_555 n
C12 C10 1.499(10) 1_555 n
C12 C13 1.5551(27) 1_555 n
C12 C17 1.5637(30) 1_555 n
C12 C21 1.5512(27) 1_555 n
C12 H61 2.0924(22) 1_555 n
C12 H62 2.0938(25) 1_555 n
C12 H69 2.0644(25) 1_555 n
C12 H76 2.0895(25) 1_555 n
C12 H77 2.0880(22) 1_555 n
C13 C12 1.5551(27) 1_555 n
C13 C14 1.5367(19) 1_555 n
C13 H61 0.9795(18) 1_555 n
C13 H62 0.9813(18) 1_555 n
C13 H63 2.0775(14) 1_555 n
C13 H64 2.0777(15) 1_555 n
C14 C13 1.5367(19) 1_555 n
C14 C15 1.5346(19) 1_555 n
C14 H61 2.0767(14) 1_555 n
C14 H62 2.0770(13) 1_555 n
C14 H63 0.9800(16) 1_555 n
C14 H64 0.9805(17) 1_555 n
C14 H65 2.0751(15) 1_555 n
C14 H66 2.0755(13) 1_555 n
C15 C14 1.5346(19) 1_555 n
C15 C16 1.5344(19) 1_555 n
C15 H63 2.0755(13) 1_555 n
C15 H64 2.0754(15) 1_555 n
C15 H65 0.9801(17) 1_555 n
C15 H66 0.9802(15) 1_555 n
C15 H67 2.0798(15) 1_555 n
C15 H68 2.0799(13) 1_555 n
C16 C15 1.5344(19) 1_555 n
C16 C17 1.5386(22) 1_555 n
C16 H65 2.0752(15) 1_555 n
C16 H66 2.0754(13) 1_555 n
C16 H67 0.9801(18) 1_555 n
C16 H68 0.9803(16) 1_555 n
C16 H69 2.0421(15) 1_555 n
C17 C12 1.5637(30) 1_555 n
C17 C16 1.5386(22) 1_555 n
C17 C18 1.5476(22) 1_555 n
C17 H67 2.0838(19) 1_555 n
C17 H68 2.0840(16) 1_555 n
C17 H69 0.9799(22) 1_555 n
C17 H70 2.0896(16) 1_555 n
C17 H71 2.0895(19) 1_555 n
C18 C17 1.5476(22) 1_555 n
C18 C19 1.5373(19) 1_555 n
C18 H69 2.0490(15) 1_555 n
C18 H70 0.9806(17) 1_555 n
C18 H71 0.9794(18) 1_555 n
C18 H72 2.0778(15) 1_555 n
C18 H73 2.0775(13) 1_555 n
C19 C18 1.5373(19) 1_555 n
C19 C20 1.5271(19) 1_555 n
C19 H70 2.0802(13) 1_555 n
C19 H71 2.0798(15) 1_555 n
C19 H72 0.9804(17) 1_555 n
C19 H73 0.9799(16) 1_555 n
C19 H74 2.0701(15) 1_555 n
C19 H75 2.0703(13) 1_555 n
C20 C19 1.5271(19) 1_555 n
C20 C21 1.5325(19) 1_555 n
C20 H72 2.0688(15) 1_555 n
C20 H73 2.0687(14) 1_555 n
C20 H74 0.9799(17) 1_555 n
C20 H75 0.9801(16) 1_555 n
C20 H76 2.0720(13) 1_555 n
C20 H77 2.0720(14) 1_555 n
C21 C12 1.5512(27) 1_555 n
C21 C20 1.5325(19) 1_555 n
C21 H74 2.0749(15) 1_555 n
C21 H75 2.0751(14) 1_555 n
C21 H76 0.9807(18) 1_555 n
C21 H77 0.9801(18) 1_555 n
O22 C23 1.264(14) 1_555 n
O22 O24 2.164(17) 1_555 n
O22 H118 1.581(26) 2_556 n
O22 H120 1.553(17) 1_555 n
C23 O22 1.264(14) 1_555 n
C23 O24 1.247(14) 1_555 n
C23 C25 1.494(13) 1_555 n
O24 O22 2.164(17) 1_555 n
O24 C23 1.247(14) 1_555 n
O24 H119 1.824(24) 2_546 n
C25 C23 1.494(13) 1_555 n
C25 C26 1.398(9) 1_555 n
C25 C30 1.429(9) 1_555 n
C25 H78 2.067(10) 1_555 n
C25 H81 2.091(10) 1_555 n
C26 C25 1.398(9) 1_555 n
C26 C27 1.398(6) 1_555 n
C26 H78 0.981(7) 1_555 n
C26 H79 2.073(4) 1_555 n
C27 C26 1.398(6) 1_555 n
C27 C28 1.434(8) 1_555 n
C27 H78 2.0663(26) 1_555 n
C27 H79 0.988(7) 1_555 n
C28 C27 1.434(8) 1_555 n
C28 C29 1.390(7) 1_555 n
C28 C31 1.514(8) 1_555 n
C28 H80 2.046(8) 1_555 n
C29 C28 1.390(7) 1_555 n
C29 C30 1.416(7) 1_555 n
C29 H80 0.963(7) 1_555 n
C29 H81 2.0783(30) 1_555 n
C30 C25 1.429(9) 1_555 n
C30 C29 1.416(7) 1_555 n
C30 H80 2.0694(31) 1_555 n
C30 H81 0.974(7) 1_555 n
C31 C28 1.514(8) 1_555 n
C31 O32 1.183(14) 1_555 n
C31 C33 1.492(10) 1_555 n
O32 C31 1.183(14) 1_555 n
C33 C31 1.492(10) 1_555 n
C33 C34 1.5668(27) 1_555 n
C33 C38 1.5645(30) 1_555 n
C33 C42 1.5438(27) 1_555 n
C33 H90 2.0650(25) 1_555 n
C33 H97 2.0831(25) 1_555 n
C33 H98 2.0818(22) 1_555 n
C34 C33 1.5668(27) 1_555 n
C34 C35 1.5423(19) 1_555 n
C34 H82 0.9796(18) 1_555 n
C34 H83 0.9809(18) 1_555 n
C34 H84 2.0822(14) 1_555 n
C34 H85 2.0824(15) 1_555 n
C35 C34 1.5423(19) 1_555 n
C35 C36 1.5258(19) 1_555 n
C35 H82 2.0812(15) 1_555 n
C35 H83 2.0815(13) 1_555 n
C35 H84 0.9799(16) 1_555 n
C35 H85 0.9803(17) 1_555 n
C35 H86 2.0680(13) 1_555 n
C35 H87 2.0679(15) 1_555 n
C36 C35 1.5258(19) 1_555 n
C36 C37 1.5351(19) 1_555 n
C36 H84 2.0677(13) 1_555 n
C36 H85 2.0677(15) 1_555 n
C36 H86 0.9800(16) 1_555 n
C36 H87 0.9802(17) 1_555 n
C36 H88 2.0800(14) 1_555 n
C36 H89 2.0802(13) 1_555 n
C37 C36 1.5351(19) 1_555 n
C37 C38 1.5434(22) 1_555 n
C37 H86 2.0758(13) 1_555 n
C37 H87 2.0760(15) 1_555 n
C37 H88 0.9795(18) 1_555 n
C37 H89 0.9804(16) 1_555 n
C37 H90 2.0454(15) 1_555 n
C38 C33 1.5645(30) 1_555 n
C38 C37 1.5434(22) 1_555 n
C38 C39 1.5393(21) 1_555 n
C38 H88 2.0878(19) 1_555 n
C38 H89 2.0880(16) 1_555 n
C38 H90 0.9801(22) 1_555 n
C38 H91 2.0826(16) 1_555 n
C38 H92 2.0823(19) 1_555 n
C39 C38 1.5393(21) 1_555 n
C39 C40 1.5371(19) 1_555 n
C39 H90 2.0430(15) 1_555 n
C39 H91 0.9804(17) 1_555 n
C39 H92 0.9799(18) 1_555 n
C39 H93 2.0776(15) 1_555 n
C39 H94 2.0777(13) 1_555 n
C40 C39 1.5371(19) 1_555 n
C40 C41 1.5368(19) 1_555 n
C40 H91 2.0800(13) 1_555 n
C40 H92 2.0799(15) 1_555 n
C40 H93 0.9802(17) 1_555 n
C40 H94 0.9801(16) 1_555 n
C40 H95 2.0789(13) 1_555 n
C40 H96 2.0787(15) 1_555 n
C41 C40 1.5368(19) 1_555 n
C41 C42 1.5288(19) 1_555 n
C41 H93 2.0771(15) 1_555 n
C41 H94 2.0774(13) 1_555 n
C41 H95 0.9800(16) 1_555 n
C41 H96 0.9803(17) 1_555 n
C41 H97 2.0693(13) 1_555 n
C41 H98 2.0690(14) 1_555 n
C42 C33 1.5438(27) 1_555 n
C42 C41 1.5288(19) 1_555 n
C42 H95 2.0719(14) 1_555 n
C42 H96 2.0721(15) 1_555 n
C42 H97 0.9815(18) 1_555 n
C42 H98 0.9795(18) 1_555 n
C43 C44 1.349(5) 1_555 n
C43 C48 1.360(6) 1_555 n
C43 H99 0.989(6) 1_555 n
C43 H100 2.0273(23) 1_555 n
C44 C43 1.349(5) 1_555 n
C44 C45 1.345(5) 1_555 n
C44 H99 2.0251(34) 1_555 n
C44 H100 0.989(6) 1_555 n
C44 H101 2.0303(27) 1_555 n
C45 C44 1.345(5) 1_555 n
C45 C46 1.317(5) 1_555 n
C45 H100 2.0239(23) 1_555 n
C45 H101 0.989(6) 1_555 n
C45 H102 1.9977(30) 1_555 n
C46 C45 1.317(5) 1_555 n
C46 C47 1.402(5) 1_555 n
C46 H101 2.0052(35) 1_555 n
C46 H102 0.991(6) 1_555 n
C46 H103 2.0914(26) 1_555 n
C47 C46 1.402(5) 1_555 n
C47 C48 1.402(5) 1_555 n
C47 H102 2.0749(23) 1_555 n
C47 H103 0.988(6) 1_555 n
C48 C43 1.360(6) 1_555 n
C48 C47 1.402(5) 1_555 n
C48 C49 1.517(6) 1_555 n
C48 H99 2.0354(32) 1_555 n
C48 H103 2.0917(32) 1_555 n
C48 H104 2.059(5) 1_555 n
C49 C48 1.517(6) 1_555 n
C49 N50 1.5207(22) 1_555 n
C49 C51 1.4126(22) 1_555 n
C49 H104 0.9822(23) 1_555 n
C49 H106 2.0661(18) 1_555 n
C49 H107 2.0649(22) 1_555 n
C49 H108 2.0661(17) 1_555 n
C49 H109 1.9699(17) 1_555 n
C49 H110 1.9687(22) 1_555 n
C49 H111 1.9706(18) 1_555 n
N50 C49 1.5207(22) 1_555 n
N50 H106 0.9805(14) 1_555 n
N50 H107 0.9796(14) 1_555 n
N50 H108 0.9801(14) 1_555 n
C51 C49 1.4126(22) 1_555 n
C51 H104 1.9654(12) 1_555 n
C51 H109 0.9802(13) 1_555 n
C51 H110 0.9791(14) 1_555 n
C51 H111 0.9810(14) 1_555 n
C52 C53 1.361(5) 1_555 n
C52 C57 1.366(6) 1_555 n
C52 H112 0.984(5) 1_555 n
C52 H113 2.0342(24) 1_555 n
C53 C52 1.361(5) 1_555 n
C53 C54 1.351(5) 1_555 n
C53 H112 2.0310(23) 1_555 n
C53 H113 0.986(6) 1_555 n
C53 H114 2.0325(24) 1_555 n
C54 C53 1.351(5) 1_555 n
C54 C55 1.328(5) 1_555 n
C54 H113 2.0257(22) 1_555 n
C54 H114 0.985(6) 1_555 n
C54 H115 2.0006(30) 1_555 n
C55 C54 1.328(5) 1_555 n
C55 C56 1.412(5) 1_555 n
C55 H114 2.0110(28) 1_555 n
C55 H115 0.983(5) 1_555 n
C55 H116 2.0943(34) 1_555 n
C56 C55 1.412(5) 1_555 n
C56 C57 1.417(6) 1_555 n
C56 H115 2.0770(22) 1_555 n
C56 H116 0.981(6) 1_555 n
C57 C52 1.366(6) 1_555 n
C57 C56 1.417(6) 1_555 n
C57 C58 1.508(6) 1_555 n
C57 H112 2.037(4) 1_555 n
C57 H116 2.099(4) 1_555 n
C57 H117 2.049(6) 1_555 n
C58 C57 1.508(6) 1_555 n
C58 N59 1.5221(21) 1_555 n
C58 C60 1.4203(22) 1_555 n
C58 H117 0.9803(22) 1_555 n
C58 H118 2.0667(18) 1_555 n
C58 H119 2.0670(21) 1_555 n
C58 H120 2.0674(17) 1_555 n
C58 H122 1.9765(17) 1_555 n
C58 H123 1.9762(22) 1_555 n
C58 H124 1.9766(18) 1_555 n
N59 C58 1.5221(21) 1_555 n
N59 H118 0.9798(14) 1_555 n
N59 H119 0.9801(14) 1_555 n
N59 H120 0.9803(14) 1_555 n
C60 C58 1.4203(22) 1_555 n
C60 H117 1.9707(12) 1_555 n
C60 H122 0.9803(13) 1_555 n
C60 H123 0.9796(14) 1_555 n
C60 H124 0.9802(14) 1_555 n
H61 C12 2.0924(22) 1_555 n
H61 C13 0.9795(18) 1_555 n
H61 C14 2.0767(14) 1_555 n
H61 H62 1.58441(9) 1_555 n
H62 C12 2.0938(25) 1_555 n
H62 C13 0.9813(18) 1_555 n
H62 C14 2.0770(13) 1_555 n
H62 H61 1.58441(9) 1_555 n
H62 H125 1.91488(11) 1_555 n
H63 C13 2.0775(14) 1_555 n
H63 C14 0.9800(16) 1_555 n
H63 C15 2.0755(13) 1_555 n
H63 H64 1.58490(7) 1_555 n
H63 H87 1.90980(9) 2_656 n
H64 C13 2.0777(15) 1_555 n
H64 C14 0.9805(17) 1_555 n
H64 C15 2.0754(15) 1_555 n
H64 H63 1.58490(7) 1_555 n
H65 C14 2.0751(15) 1_555 n
H65 C15 0.9801(17) 1_555 n
H65 C16 2.0752(15) 1_555 n
H65 H66 1.58488(7) 1_555 n
H66 C14 2.0755(13) 1_555 n
H66 C15 0.9802(15) 1_555 n
H66 C16 2.0754(13) 1_555 n
H66 H65 1.58488(7) 1_555 n
H67 C15 2.0798(15) 1_555 n
H67 C16 0.9801(18) 1_555 n
H67 C17 2.0838(19) 1_555 n
H67 H68 1.58715(9) 1_555 n
H68 C15 2.0799(13) 1_555 n
H68 C16 0.9803(16) 1_555 n
H68 C17 2.0840(16) 1_555 n
H68 H67 1.58715(9) 1_555 n
H69 C12 2.0644(25) 1_555 n
H69 C16 2.0421(15) 1_555 n
H69 C17 0.9799(22) 1_555 n
H69 C18 2.0490(15) 1_555 n
H70 C17 2.0896(16) 1_555 n
H70 C18 0.9806(17) 1_555 n
H70 C19 2.0802(13) 1_555 n
H70 H71 1.58613(9) 1_555 n
H71 C17 2.0895(19) 1_555 n
H71 C18 0.9794(18) 1_555 n
H71 C19 2.0798(15) 1_555 n
H71 H70 1.58613(9) 1_555 n
H72 C18 2.0778(15) 1_555 n
H72 C19 0.9804(17) 1_555 n
H72 C20 2.0688(15) 1_555 n
H72 H73 1.58483(7) 1_555 n
H73 C18 2.0775(13) 1_555 n
H73 C19 0.9799(16) 1_555 n
H73 C20 2.0687(14) 1_555 n
H73 H72 1.58483(7) 1_555 n
H74 C19 2.0701(15) 1_555 n
H74 C20 0.9799(17) 1_555 n
H74 C21 2.0749(15) 1_555 n
H74 H75 1.58565(7) 1_555 n
H75 C19 2.0703(13) 1_555 n
H75 C20 0.9801(16) 1_555 n
H75 C21 2.0751(14) 1_555 n
H75 H74 1.58565(7) 1_555 n
H76 C12 2.0895(25) 1_555 n
H76 C20 2.0720(13) 1_555 n
H76 C21 0.9807(18) 1_555 n
H76 H77 1.58405(9) 1_555 n
H77 C12 2.0880(22) 1_555 n
H77 C20 2.0720(14) 1_555 n
H77 C21 0.9801(18) 1_555 n
H77 H76 1.58405(9) 1_555 n
H78 C25 2.067(10) 1_555 n
H78 C26 0.981(7) 1_555 n
H78 C27 2.0663(26) 1_555 n
H79 C26 2.073(4) 1_555 n
H79 C27 0.988(7) 1_555 n
H80 C28 2.046(8) 1_555 n
H80 C29 0.963(7) 1_555 n
H80 C30 2.0694(31) 1_555 n
H80 H97 1.81855(11) 1_555 n
H81 C25 2.091(10) 1_555 n
H81 C29 2.0783(30) 1_555 n
H81 C30 0.974(7) 1_555 n
H82 C34 0.9796(18) 1_555 n
H82 C35 2.0812(15) 1_555 n
H82 H83 1.58437(10) 1_555 n
H83 C34 0.9809(18) 1_555 n
H83 C35 2.0815(13) 1_555 n
H83 H82 1.58437(10) 1_555 n
H84 C34 2.0822(14) 1_555 n
H84 C35 0.9799(16) 1_555 n
H84 C36 2.0677(13) 1_555 n
H84 H85 1.58491(7) 1_555 n
H85 C34 2.0824(15) 1_555 n
H85 C35 0.9803(17) 1_555 n
H85 C36 2.0677(15) 1_555 n
H85 H84 1.58491(7) 1_555 n
H86 C35 2.0680(13) 1_555 n
H86 C36 0.9800(16) 1_555 n
H86 C37 2.0758(13) 1_555 n
H86 H87 1.58502(7) 1_555 n
H87 C35 2.0679(15) 1_555 n
H87 C36 0.9802(17) 1_555 n
H87 C37 2.0760(15) 1_555 n
H87 H63 1.90980(9) 2_646 n
H87 H86 1.58502(7) 1_555 n
H88 C36 2.0800(14) 1_555 n
H88 C37 0.9795(18) 1_555 n
H88 C38 2.0878(19) 1_555 n
H88 H89 1.58714(9) 1_555 n
H89 C36 2.0802(13) 1_555 n
H89 C37 0.9804(16) 1_555 n
H89 C38 2.0880(16) 1_555 n
H89 H88 1.58714(9) 1_555 n
H90 C33 2.0650(25) 1_555 n
H90 C37 2.0454(15) 1_555 n
H90 C38 0.9801(22) 1_555 n
H90 C39 2.0430(15) 1_555 n
H91 C38 2.0826(16) 1_555 n
H91 C39 0.9804(17) 1_555 n
H91 C40 2.0800(13) 1_555 n
H91 H92 1.58611(9) 1_555 n
H92 C38 2.0823(19) 1_555 n
H92 C39 0.9799(18) 1_555 n
H92 C40 2.0799(15) 1_555 n
H92 H91 1.58611(9) 1_555 n
H93 C39 2.0776(15) 1_555 n
H93 C40 0.9802(17) 1_555 n
H93 C41 2.0771(15) 1_555 n
H93 H94 1.58484(8) 1_555 n
H94 C39 2.0777(13) 1_555 n
H94 C40 0.9801(16) 1_555 n
H94 C41 2.0774(13) 1_555 n
H94 H93 1.58484(8) 1_555 n
H95 C40 2.0789(13) 1_555 n
H95 C41 0.9800(16) 1_555 n
H95 C42 2.0719(14) 1_555 n
H95 H96 1.58559(7) 1_555 n
H96 C40 2.0787(15) 1_555 n
H96 C41 0.9803(17) 1_555 n
H96 C42 2.0721(15) 1_555 n
H96 H95 1.58559(7) 1_555 n
H97 C33 2.0831(25) 1_555 n
H97 C41 2.0693(13) 1_555 n
H97 C42 0.9815(18) 1_555 n
H97 H80 1.81855(11) 1_555 n
H97 H98 1.58409(9) 1_555 n
H98 C33 2.0818(22) 1_555 n
H98 C41 2.0690(14) 1_555 n
H98 C42 0.9795(18) 1_555 n
H98 H97 1.58409(9) 1_555 n
H99 C43 0.989(6) 1_555 n
H99 C44 2.0251(34) 1_555 n
H99 C48 2.0354(32) 1_555 n
H100 C43 2.0273(23) 1_555 n
H100 C44 0.989(6) 1_555 n
H100 C45 2.0239(23) 1_555 n
H101 C44 2.0303(27) 1_555 n
H101 C45 0.989(6) 1_555 n
H101 C46 2.0052(35) 1_555 n
H102 C45 1.9977(30) 1_555 n
H102 C46 0.991(6) 1_555 n
H102 C47 2.0749(23) 1_555 n
H103 C46 2.0914(26) 1_555 n
H103 C47 0.988(6) 1_555 n
H103 C48 2.0917(32) 1_555 n
H104 C48 2.059(5) 1_555 n
H104 C49 0.9822(23) 1_555 n
H104 C51 1.9654(12) 1_555 n
H105 C4 2.080(10) 1_555 n
H105 C5 0.988(7) 1_555 n
H105 C6 2.0700(24) 1_555 n
H106 O3 1.805(33) 2_636 n
H106 C49 2.0661(18) 1_555 n
H106 N50 0.9805(14) 1_555 n
H106 H107 1.60033(10) 1_555 n
H106 H108 1.60033(9) 1_555 n
H107 C49 2.0649(22) 1_555 n
H107 N50 0.9796(14) 1_555 n
H107 H106 1.60033(10) 1_555 n
H107 H108 1.60034(7) 1_555 n
H108 O1 1.870(17) 1_545 n
H108 C49 2.0661(17) 1_555 n
H108 N50 0.9801(14) 1_555 n
H108 H106 1.60033(9) 1_555 n
H108 H107 1.60034(7) 1_555 n
H109 C49 1.9699(17) 1_555 n
H109 C51 0.9802(13) 1_555 n
H109 H110 1.60033(7) 1_555 n
H109 H111 1.60033(8) 1_555 n
H110 C49 1.9687(22) 1_555 n
H110 C51 0.9791(14) 1_555 n
H110 H109 1.60033(7) 1_555 n
H110 H111 1.60032(8) 1_555 n
H111 C49 1.9706(18) 1_555 n
H111 C51 0.9810(14) 1_555 n
H111 H109 1.60033(8) 1_555 n
H111 H110 1.60032(8) 1_555 n
H112 C52 0.984(5) 1_555 n
H112 C53 2.0310(23) 1_555 n
H112 C57 2.037(4) 1_555 n
H113 C52 2.0342(24) 1_555 n
H113 C53 0.986(6) 1_555 n
H113 C54 2.0257(22) 1_555 n
H114 C53 2.0325(24) 1_555 n
H114 C54 0.985(6) 1_555 n
H114 C55 2.0110(28) 1_555 n
H115 C54 2.0006(30) 1_555 n
H115 C55 0.983(5) 1_555 n
H115 C56 2.0770(22) 1_555 n
H116 C55 2.0943(34) 1_555 n
H116 C56 0.981(6) 1_555 n
H116 C57 2.099(4) 1_555 n
H117 C57 2.049(6) 1_555 n
H117 C58 0.9803(22) 1_555 n
H117 C60 1.9707(12) 1_555 n
H118 O22 1.581(26) 2_546 n
H118 C58 2.0667(18) 1_555 n
H118 N59 0.9798(14) 1_555 n
H118 H119 1.60033(11) 1_555 n
H118 H120 1.60033(7) 1_555 n
H119 O24 1.824(24) 2_556 n
H119 C58 2.0670(21) 1_555 n
H119 N59 0.9801(14) 1_555 n
H119 H118 1.60033(11) 1_555 n
H119 H120 1.60034(9) 1_555 n
H120 O22 1.553(17) 1_555 n
H120 C58 2.0674(17) 1_555 n
H120 N59 0.9803(14) 1_555 n
H120 H118 1.60033(7) 1_555 n
H120 H119 1.60034(9) 1_555 n
H121 C5 2.0765(31) 1_555 n
H121 C6 0.994(6) 1_555 n
H121 C7 2.098(7) 1_555 n
H122 C58 1.9765(17) 1_555 n
H122 C60 0.9803(13) 1_555 n
H122 H123 1.60032(9) 1_555 n
H122 H124 1.60033(9) 1_555 n
H123 C58 1.9762(22) 1_555 n
H123 C60 0.9796(14) 1_555 n
H123 H122 1.60032(9) 1_555 n
H123 H124 1.60032(7) 1_555 n
H124 C58 1.9766(18) 1_555 n
H124 C60 0.9802(14) 1_555 n
H124 H122 1.60033(9) 1_555 n
H124 H123 1.60032(7) 1_555 n
H125 C7 2.052(7) 1_555 n
H125 C8 0.969(7) 1_555 n
H125 C9 2.0683(26) 1_555 n
H125 H62 1.91488(11) 1_555 n
H126 C4 2.071(10) 1_555 n
H126 C8 2.0759(24) 1_555 n
H126 C9 0.976(7) 1_555 n
